data_7006231
loop_
_publ_author_name
'So, Cheuk-Wai'
'Roesky, Herbert W.'
'Oswald, Rainer B.'
'Pal, Aritra'
'Jones, Peter G.'

_publ_section_title
;
 Synthesis and characterization of [{PhC(NBut)2}Si(S)SBut]: a silicon
 thioester analogue with the Si(&#xE001;S)--S-skeleton
;
_journal_issue 45
_journal_name_full 'Dalton Transactions'
_journal_page_first 5241
_journal_paper_doi 10.1039/b710485e
_journal_year 2007
_chemical_formula_sum 'C19 H32 N2 S2 Si'
_chemical_formula_weight 380.68
_chemical_name_systematic
;
?
;
_space_group_IT_number 14
_symmetry_cell_setting monoclinic
_symmetry_space_group_name_Hall '-P 2ybc'
_symmetry_space_group_name_H-M 'P 1 21/c 1'
_atom_sites_solution_hydrogens geom
_atom_sites_solution_primary direct
_atom_sites_solution_secondary difmap
_audit_creation_method SHELXL-97
_cell_angle_alpha 90.00
_cell_angle_beta 108.28(1)
_cell_angle_gamma 90.00
_cell_formula_units_Z 4
_cell_length_a 11.535(3)
_cell_length_b 14.525(3)
_cell_length_c 13.464(3)
_cell_measurement_reflns_used 8488
_cell_measurement_temperature 100(2)
_cell_measurement_theta_max 117.810
_cell_measurement_theta_min 8.064
_cell_volume 2142.0(9)
_computing_cell_refinement 'Bruker AXS SAINT (v 7.01A, Bruker 2003)'
_computing_data_collection 'Proteum (v 1.40, Bruker 2002)'
_computing_data_reduction 'Bruker AXS SAINT (v 7.01A, Bruker 2003)'
_computing_molecular_graphics 'Bruker AXS SHELXTL (v 6.12)'
_computing_publication_material 'SHELXL-97 (Sheldrick, 1997)'
_computing_structure_refinement 'SHELXL-97 (Sheldrick, 1997)'
_computing_structure_solution 'SHELXS-97 (Sheldrick, 1990)'
_diffrn_ambient_temperature 100(2)
_diffrn_detector_area_resol_mean 5.602
_diffrn_measured_fraction_theta_full 0.991
_diffrn_measured_fraction_theta_max 0.991
_diffrn_measurement_device_type 'Bruker three circle diffractometer'
_diffrn_measurement_method 'phi and omega scan'
_diffrn_radiation_monochromator 'mirror system'
_diffrn_radiation_source 'rotating anode'
_diffrn_radiation_type CuK\a
_diffrn_radiation_wavelength 1.54178
_diffrn_reflns_av_R_equivalents 0.0350
_diffrn_reflns_av_sigmaI/netI 0.0210
_diffrn_reflns_limit_h_max 12
_diffrn_reflns_limit_h_min -12
_diffrn_reflns_limit_k_max 16
_diffrn_reflns_limit_k_min -16
_diffrn_reflns_limit_l_max 15
_diffrn_reflns_limit_l_min -14
_diffrn_reflns_number 22537
_diffrn_reflns_theta_full 59.08
_diffrn_reflns_theta_max 59.08
_diffrn_reflns_theta_min 4.04
_diffrn_standards_decay_% 0
_diffrn_standards_interval_count 0
_diffrn_standards_interval_time 0
_diffrn_standards_number 0
_exptl_absorpt_coefficient_mu 2.798
_exptl_absorpt_correction_T_max 0.7516
_exptl_absorpt_correction_T_min 0.5635
_exptl_absorpt_correction_type multi-scan
_exptl_absorpt_process_details SADABS-2006/4
_exptl_crystal_colour colourless
_exptl_crystal_density_diffrn 1.180
_exptl_crystal_density_meas ?
_exptl_crystal_density_method .
_exptl_crystal_description block
_exptl_crystal_F_000 824
_exptl_crystal_size_max 0.20
_exptl_crystal_size_mid 0.15
_exptl_crystal_size_min 0.10
_refine_diff_density_max 0.247
_refine_diff_density_min -0.316
_refine_diff_density_rms 0.048
_refine_ls_extinction_coef 0.00132(15)
_refine_ls_extinction_expression Fc^*^=kFc[1+0.001xFc^2^\l^3^/sin(2\q)]^-1/4^
_refine_ls_extinction_method SHELXL
_refine_ls_goodness_of_fit_ref 1.046
_refine_ls_hydrogen_treatment 'rigid methyls, others riding'
_refine_ls_matrix_type full
_refine_ls_number_parameters 227
_refine_ls_number_reflns 3066
_refine_ls_number_restraints 0
_refine_ls_restrained_S_all 1.046
_refine_ls_R_factor_all 0.0329
_refine_ls_R_factor_gt 0.0308
_refine_ls_shift/su_max 0.001
_refine_ls_shift/su_mean 0.000
_refine_ls_structure_factor_coef Fsqd
_refine_ls_weighting_details 'calc w=1/[\s^2^(Fo^2^)+(0.0387P)^2^+1.3765P] where P=(Fo^2^+2Fc^2^)/3'
_refine_ls_weighting_scheme calc
_refine_ls_wR_factor_gt 0.0780
_refine_ls_wR_factor_ref 0.0797
_reflns_number_gt 2871
_reflns_number_total 3066
_reflns_threshold_expression >2sigma(I)
_cod_data_source_file b710485e.txt
_cod_data_source_block so19feb
_cod_depositor_comments
;
The following automatic conversions were performed:
'_symmetry_cell_setting' value 'Monoclinic' changed to 'monoclinic'
according to '/home/saulius/struct/CIF-dictionaries/cif_core.dic'
dictionary named 'cif_core.dic' version 2.4.1 from 2010-06-29.

Automatic conversion script
Id: cif_fix_enum 1527 2010-12-29 10:47:43Z saulius 
;
_cod_original_sg_symbol_H-M 'P 21/c'
_cod_database_code 7006231

loop_
_symmetry_equiv_pos_as_xyz
'x, y, z'
'-x, y+1/2, -z+1/2'
'-x, -y, -z'
'x, -y-1/2, z-1/2'

loop_
_atom_site_label
_atom_site_type_symbol
_atom_site_fract_x
_atom_site_fract_y
_atom_site_fract_z
_atom_site_U_iso_or_equiv
_atom_site_adp_type
_atom_site_occupancy
_atom_site_symmetry_multiplicity
_atom_site_calc_flag
_atom_site_refinement_flags
_atom_site_disorder_assembly
_atom_site_disorder_group
S1 S 0.51132(4) 0.05819(3) 0.75403(4) 0.02638(15) Uani 1 1 d . . .
S2 S 0.20466(4) 0.15700(3) 0.67365(4) 0.03274(16) Uani 1 1 d . . .
Si1 Si 0.33095(4) 0.04539(3) 0.70650(4) 0.01954(15) Uani 1 1 d . . .
N1 N 0.26194(12) -0.04261(9) 0.76724(10) 0.0191(3) Uani 1 1 d . . .
N2 N 0.25948(13) -0.04061(10) 0.60771(11) 0.0211(3) Uani 1 1 d . . .
C1 C 0.22877(14) -0.09136(12) 0.67847(12) 0.0183(4) Uani 1 1 d . . .
C2 C 0.17056(15) -0.18394(12) 0.66271(12) 0.0184(4) Uani 1 1 d . . .
C3 C 0.04372(16) -0.19129(13) 0.62864(13) 0.0243(4) Uani 1 1 d . . .
H3A H -0.0053 -0.1374 0.6137 0.029 Uiso 1 1 calc R . .
C4 C -0.01067(16) -0.27706(13) 0.61663(14) 0.0271(4) Uani 1 1 d . . .
H4A H -0.0972 -0.2820 0.5939 0.033 Uiso 1 1 calc R . .
C5 C 0.06005(16) -0.35550(13) 0.63748(13) 0.0255(4) Uani 1 1 d . . .
H5A H 0.0222 -0.4143 0.6290 0.031 Uiso 1 1 calc R . .
C6 C 0.18654(16) -0.34866(12) 0.67080(13) 0.0238(4) Uani 1 1 d . . .
H6A H 0.2352 -0.4028 0.6848 0.029 Uiso 1 1 calc R . .
C7 C 0.24180(15) -0.26296(12) 0.68367(12) 0.0207(4) Uani 1 1 d . . .
H7A H 0.3283 -0.2582 0.7068 0.025 Uiso 1 1 calc R . .
C8 C 0.26357(15) -0.06466(12) 0.87537(13) 0.0209(4) Uani 1 1 d . . .
C9 C 0.14674(17) -0.11293(14) 0.87695(14) 0.0318(5) Uani 1 1 d . . .
H9A H 0.1447 -0.1753 0.8487 0.048 Uiso 1 1 calc R . .
H9B H 0.0758 -0.0782 0.8341 0.048 Uiso 1 1 calc R . .
H9C H 0.1446 -0.1163 0.9491 0.048 Uiso 1 1 calc R . .
C10 C 0.37595(17) -0.12298(13) 0.92840(13) 0.0288(4) Uani 1 1 d . . .
H10A H 0.3688 -0.1826 0.8929 0.043 Uiso 1 1 calc R . .
H10B H 0.3819 -0.1327 1.0019 0.043 Uiso 1 1 calc R . .
H10C H 0.4493 -0.0911 0.9245 0.043 Uiso 1 1 calc R . .
C11 C 0.27501(17) 0.02764(13) 0.93211(14) 0.0276(4) Uani 1 1 d . . .
H11A H 0.2034 0.0657 0.8980 0.041 Uiso 1 1 calc R . .
H11B H 0.3490 0.0593 0.9295 0.041 Uiso 1 1 calc R . .
H11C H 0.2799 0.0171 1.0052 0.041 Uiso 1 1 calc R . .
C12 C 0.25081(16) -0.05891(12) 0.49698(13) 0.0219(4) Uani 1 1 d . . .
C13 C 0.3358(2) -0.13623(16) 0.49105(16) 0.0438(6) Uani 1 1 d . . .
H13A H 0.4189 -0.1216 0.5354 0.066 Uiso 1 1 calc R . .
H13B H 0.3351 -0.1438 0.4185 0.066 Uiso 1 1 calc R . .
H13C H 0.3088 -0.1935 0.5154 0.066 Uiso 1 1 calc R . .
C14 C 0.2898(2) 0.02960(14) 0.45605(15) 0.0371(5) Uani 1 1 d . . .
H14A H 0.3729 0.0458 0.4992 0.056 Uiso 1 1 calc R . .
H14B H 0.2337 0.0794 0.4592 0.056 Uiso 1 1 calc R . .
H14C H 0.2881 0.0207 0.3834 0.056 Uiso 1 1 calc R . .
C15 C 0.11959(18) -0.08125(17) 0.43204(15) 0.0409(5) Uani 1 1 d . . .
H15A H 0.0966 -0.1414 0.4531 0.061 Uiso 1 1 calc R . .
H15B H 0.1132 -0.0828 0.3577 0.061 Uiso 1 1 calc R . .
H15C H 0.0647 -0.0339 0.4436 0.061 Uiso 1 1 calc R . .
C16 C 0.28918(16) 0.26758(12) 0.70403(14) 0.0238(4) Uani 1 1 d . . .
C17 C 0.3667(2) 0.28165(15) 0.63302(18) 0.0421(5) Uani 1 1 d . . .
H17A H 0.4049 0.3426 0.6458 0.063 Uiso 1 1 calc R . .
H17B H 0.3152 0.2772 0.5599 0.063 Uiso 1 1 calc R . .
H17C H 0.4302 0.2342 0.6474 0.063 Uiso 1 1 calc R . .
C18 C 0.18832(17) 0.34025(13) 0.68136(15) 0.0303(4) Uani 1 1 d . . .
H18A H 0.2251 0.4017 0.6937 0.045 Uiso 1 1 calc R . .
H18B H 0.1385 0.3304 0.7275 0.045 Uiso 1 1 calc R . .
H18C H 0.1367 0.3352 0.6083 0.045 Uiso 1 1 calc R . .
C19 C 0.3654(2) 0.27181(15) 0.81848(16) 0.0423(5) Uani 1 1 d . . .
H19A H 0.4051 0.3321 0.8338 0.063 Uiso 1 1 calc R . .
H19B H 0.4277 0.2234 0.8334 0.063 Uiso 1 1 calc R . .
H19C H 0.3125 0.2627 0.8622 0.063 Uiso 1 1 calc R . .

loop_
_atom_site_aniso_label
_atom_site_aniso_U_11
_atom_site_aniso_U_22
_atom_site_aniso_U_33
_atom_site_aniso_U_23
_atom_site_aniso_U_13
_atom_site_aniso_U_12
S1 0.0192(2) 0.0254(3) 0.0341(3) -0.00098(19) 0.00777(19) -0.00259(17)
S2 0.0195(3) 0.0205(3) 0.0530(3) 0.0003(2) 0.0040(2) -0.00140(18)
Si1 0.0195(3) 0.0174(3) 0.0217(3) -0.00060(18) 0.00646(19) -0.00178(18)
N1 0.0196(7) 0.0192(8) 0.0182(7) -0.0011(6) 0.0053(6) -0.0015(6)
N2 0.0242(8) 0.0209(8) 0.0190(7) -0.0004(6) 0.0079(6) -0.0044(6)
C1 0.0139(8) 0.0209(9) 0.0195(9) 0.0006(7) 0.0042(7) 0.0016(7)
C2 0.0205(9) 0.0218(9) 0.0133(8) -0.0007(7) 0.0058(7) -0.0027(7)
C3 0.0203(9) 0.0252(10) 0.0264(9) 0.0005(8) 0.0058(7) 0.0022(7)
C4 0.0189(9) 0.0319(11) 0.0293(10) -0.0026(8) 0.0057(8) -0.0069(8)
C5 0.0284(10) 0.0230(10) 0.0251(9) -0.0019(8) 0.0085(8) -0.0081(8)
C6 0.0287(10) 0.0202(10) 0.0231(9) 0.0007(7) 0.0089(8) 0.0010(7)
C7 0.0187(9) 0.0260(10) 0.0174(8) 0.0001(7) 0.0059(7) -0.0018(7)
C8 0.0236(9) 0.0234(10) 0.0173(9) -0.0020(7) 0.0086(7) -0.0010(7)
C9 0.0325(11) 0.0413(12) 0.0258(10) -0.0053(9) 0.0153(8) -0.0110(9)
C10 0.0343(11) 0.0295(11) 0.0212(9) 0.0018(8) 0.0067(8) 0.0045(8)
C11 0.0306(10) 0.0285(10) 0.0252(9) -0.0050(8) 0.0110(8) -0.0011(8)
C12 0.0261(9) 0.0229(10) 0.0173(9) 0.0006(7) 0.0076(7) -0.0012(7)
C13 0.0621(15) 0.0466(14) 0.0324(11) 0.0122(10) 0.0287(11) 0.0243(11)
C14 0.0540(13) 0.0352(12) 0.0247(10) 0.0014(9) 0.0160(9) -0.0103(10)
C15 0.0340(11) 0.0658(15) 0.0208(10) 0.0001(10) 0.0054(8) -0.0098(10)
C16 0.0243(9) 0.0189(9) 0.0272(9) -0.0013(7) 0.0066(7) -0.0011(7)
C17 0.0438(12) 0.0334(12) 0.0590(14) 0.0138(10) 0.0303(11) 0.0072(10)
C18 0.0317(10) 0.0231(10) 0.0339(11) 0.0000(8) 0.0074(8) 0.0033(8)
C19 0.0414(12) 0.0387(13) 0.0359(11) -0.0127(10) -0.0037(9) 0.0110(10)

loop_
_atom_type_symbol
_atom_type_description
_atom_type_scat_dispersion_real
_atom_type_scat_dispersion_imag
_atom_type_scat_source
C C 0.0181 0.0091 'International Tables Vol C Tables 4.2.6.8 and 6.1.1.4'
H H 0.0000 0.0000 'International Tables Vol C Tables 4.2.6.8 and 6.1.1.4'
N N 0.0311 0.0180 'International Tables Vol C Tables 4.2.6.8 and 6.1.1.4'
Si Si 0.2541 0.3302 'International Tables Vol C Tables 4.2.6.8 and 6.1.1.4'
S S 0.3331 0.5567 'International Tables Vol C Tables 4.2.6.8 and 6.1.1.4'

loop_
_geom_angle_atom_site_label_1
_geom_angle_atom_site_label_2
_geom_angle_atom_site_label_3
_geom_angle
_geom_angle_site_symmetry_1
_geom_angle_site_symmetry_3
_geom_angle_publ_flag
C16 S2 Si1 109.56(6) . . ?
N2 Si1 N1 71.74(6) . . ?
N2 Si1 S1 119.22(5) . . ?
N1 Si1 S1 118.73(5) . . ?
N2 Si1 S2 104.28(5) . . ?
N1 Si1 S2 105.03(5) . . ?
S1 Si1 S2 125.10(3) . . ?
N2 Si1 C1 35.90(6) . . ?
N1 Si1 C1 35.92(6) . . ?
S1 Si1 C1 124.77(5) . . ?
S2 Si1 C1 110.13(5) . . ?
C1 N1 C8 132.38(14) . . ?
C1 N1 Si1 90.74(10) . . ?
C8 N1 Si1 135.70(11) . . ?
C1 N2 C12 131.79(14) . . ?
C1 N2 Si1 91.04(10) . . ?
C12 N2 Si1 136.65(11) . . ?
N2 C1 N1 106.22(14) . . ?
N2 C1 C2 127.23(14) . . ?
N1 C1 C2 126.54(14) . . ?
N2 C1 Si1 53.06(8) . . ?
N1 C1 Si1 53.33(8) . . ?
C2 C1 Si1 175.96(12) . . ?
C7 C2 C3 119.81(16) . . ?
C7 C2 C1 120.42(15) . . ?
C3 C2 C1 119.76(15) . . ?
C4 C3 C2 119.94(16) . . ?
C5 C4 C3 120.24(16) . . ?
C4 C5 C6 120.10(16) . . ?
C7 C6 C5 120.03(16) . . ?
C6 C7 C2 119.87(16) . . ?
N1 C8 C9 111.92(14) . . ?
N1 C8 C10 109.04(13) . . ?
C9 C8 C10 111.29(15) . . ?
N1 C8 C11 105.87(14) . . ?
C9 C8 C11 109.54(15) . . ?
C10 C8 C11 109.01(15) . . ?
N2 C12 C13 110.22(14) . . ?
N2 C12 C14 106.13(14) . . ?
C13 C12 C14 109.78(16) . . ?
N2 C12 C15 110.80(14) . . ?
C13 C12 C15 110.83(17) . . ?
C14 C12 C15 108.97(16) . . ?
C17 C16 C19 111.55(17) . . ?
C17 C16 C18 110.12(16) . . ?
C19 C16 C18 109.69(15) . . ?
C17 C16 S2 110.55(14) . . ?
C19 C16 S2 110.84(14) . . ?
C18 C16 S2 103.83(12) . . ?

loop_
_geom_bond_atom_site_label_1
_geom_bond_atom_site_label_2
_geom_bond_distance
_geom_bond_site_symmetry_2
_geom_bond_publ_flag
S1 Si1 1.9844(8) . ?
S2 C16 1.8568(18) . ?
S2 Si1 2.1311(7) . ?
Si1 N2 1.8224(15) . ?
Si1 N1 1.8289(14) . ?
Si1 C1 2.2799(18) . ?
N1 C1 1.338(2) . ?
N1 C8 1.485(2) . ?
N2 C1 1.337(2) . ?
N2 C12 1.487(2) . ?
C1 C2 1.488(2) . ?
C2 C7 1.388(2) . ?
C2 C3 1.393(2) . ?
C3 C4 1.381(3) . ?
C4 C5 1.378(3) . ?
C5 C6 1.389(3) . ?
C6 C7 1.384(3) . ?
C8 C9 1.525(2) . ?
C8 C10 1.525(2) . ?
C8 C11 1.528(2) . ?
C12 C13 1.510(3) . ?
C12 C14 1.521(3) . ?
C12 C15 1.527(3) . ?
C16 C17 1.514(3) . ?
C16 C19 1.517(3) . ?
C16 C18 1.529(3) . ?

loop_
_cod_related_entry_id
_cod_related_entry_database
_cod_related_entry_code
1 ChemSpider 21119977
